data_7135628
loop_
_publ_author_name
'Chen, Shu-Jie'
'Dong, Bao-Le'
'Li, You-Hong'
'Xu, Bo'
'Chen, Shu-Lian'
'Chen, Guo-Shu'
'Liu, Yun-Lin'

_publ_section_title
;
 Silver-catalyzed fragmentation of all-carbon quaternary centers from
 sp<sup>3</sup> to sp<sup>2</sup> carbon <i>via</i> C-C bond cleavage.
;
_journal_issue 27
_journal_name_full 'Chemical communications (Cambridge, England)'
_journal_page_first 7127
_journal_page_last 7131
_journal_paper_doi 10.1039/d6cc00885b
_journal_volume 62
_journal_year 2026
_chemical_formula_moiety 'C17 H11 F3 N2'
_chemical_formula_sum 'C17 H11 F3 N2'
_chemical_formula_weight 300.28
_space_group_crystal_system monoclinic
_space_group_IT_number 14
_space_group_name_Hall '-P 2ybc'
_space_group_name_H-M_alt 'P 1 21/c 1'
_atom_sites_solution_hydrogens geom
_audit_creation_date 2021-11-10
_audit_creation_method
;
Olex2 1.3
(compiled 2020.11.12 svn.r5f609507 for OlexSys, GUI svn.r6408)
;
_audit_update_record
;
2021-11-10 deposited with the CCDC.	2026-03-13 downloaded from the CCDC.
;
_cell_angle_alpha 90
_cell_angle_beta 113.012(4)
_cell_angle_gamma 90
_cell_formula_units_Z 4
_cell_length_a 9.1862(4)
_cell_length_b 22.9415(7)
_cell_length_c 7.2169(2)
_cell_measurement_reflns_used 4382
_cell_measurement_temperature 288(11)
_cell_measurement_theta_max 73.7080
_cell_measurement_theta_min 3.8290
_cell_volume 1399.90(9)
_computing_cell_refinement 'CrysAlisPro 1.171.38.43f (Rigaku OD, 2015)'
_computing_data_collection 'CrysAlisPro 1.171.38.43f (Rigaku OD, 2015)'
_computing_data_reduction 'CrysAlisPro 1.171.38.43f (Rigaku OD, 2015)'
_computing_molecular_graphics 'Olex2 1.3 (Dolomanov et al., 2009)'
_computing_publication_material 'Olex2 1.3 (Dolomanov et al., 2009)'
_computing_structure_refinement 'XL  (Sheldrick, 2008)'
_diffrn_ambient_environment air
_diffrn_ambient_temperature 288(11)
_diffrn_detector 'CCD plate'
_diffrn_detector_area_resol_mean 5.2684
_diffrn_detector_type AtlasS2
_diffrn_measured_fraction_theta_full 0.993
_diffrn_measured_fraction_theta_max 0.964
_diffrn_measurement_details
;
List of Runs (angles in degrees, time in seconds):

  # Type    Start    End  Width  t~exp~   \w     \q     \k     \f   Frames
#--------------------------------------------------------------------------
  1  \w      2.00  73.00   1.00    1.00    --   40.73 -99.00  30.00   71
  2  \w     63.00 128.00   1.00    5.00    --  107.58 -30.00  30.00   65
  3  \w     97.00 136.00   1.00    5.00    --  107.58  30.00  30.00   39
  4  \w    137.00 172.00   1.00    5.00    --  107.58  30.00  30.00   35
  5  \w    112.00 163.00   1.00    5.00    --  107.58 125.00  30.00   51
  6  \w     39.00 103.00   1.00    5.00    --  107.58 -95.00-180.00   64
  7  \w    -75.00  32.00   1.00    1.00    --  -40.73  19.00 -90.00  107
  8  \w    -43.00  -6.00   1.00    1.00    --  -40.98 125.00  60.00   37
  9  \w   -105.00 -22.00   1.00    1.00    --  -40.98 -77.00 -60.00   83
 10  \w     32.00  80.00   1.00    1.00    --   40.98 -99.00 150.00   48
 11  \w     71.00 138.00   1.00    3.63    --  107.58 -77.00 -30.00   67
 12  \w     50.00 118.00   1.00    3.63    --  107.58-125.00 -30.00   68
 13  \w    118.00 177.00   1.00    3.63    --  107.58  77.00 -30.00   59
;
_diffrn_measurement_device 'four-circle diffractometer'
_diffrn_measurement_device_type 'SuperNova, Dual, Cu at zero, AtlasS2'
_diffrn_measurement_method '\w scans'
_diffrn_orient_matrix_type 'CrysAlisPro convention (1999,Acta A55,543-557)'
_diffrn_orient_matrix_UB_11 -0.0835324000
_diffrn_orient_matrix_UB_12 0.0596018000
_diffrn_orient_matrix_UB_13 -0.0509675000
_diffrn_orient_matrix_UB_21 -0.1612730000
_diffrn_orient_matrix_UB_22 -0.0309477000
_diffrn_orient_matrix_UB_23 -0.0939766000
_diffrn_orient_matrix_UB_31 -0.0139800000
_diffrn_orient_matrix_UB_32 0.0005914000
_diffrn_orient_matrix_UB_33 0.2058840000
_diffrn_radiation_monochromator mirror
_diffrn_radiation_probe x-ray
_diffrn_radiation_type 'Cu K\a'
_diffrn_radiation_wavelength 1.54184
_diffrn_reflns_av_unetI/netI 0.0220
_diffrn_reflns_Laue_measured_fraction_full 0.993
_diffrn_reflns_Laue_measured_fraction_max 0.964
_diffrn_reflns_limit_h_max 10
_diffrn_reflns_limit_h_min -11
_diffrn_reflns_limit_k_max 28
_diffrn_reflns_limit_k_min -28
_diffrn_reflns_limit_l_max 8
_diffrn_reflns_limit_l_min -8
_diffrn_reflns_number 2829
_diffrn_reflns_point_group_measured_fraction_full 0.993
_diffrn_reflns_point_group_measured_fraction_max 0.964
_diffrn_reflns_theta_full 67.684
_diffrn_reflns_theta_max 73.820
_diffrn_reflns_theta_min 3.854
_diffrn_source 'micro-focus sealed X-ray tube'
_diffrn_source_type 'SuperNova (Cu) X-ray Source'
_exptl_absorpt_coefficient_mu 0.964
_exptl_absorpt_correction_T_max 0.926
_exptl_absorpt_correction_T_min 0.891
_exptl_absorpt_correction_type multi-scan
_exptl_absorpt_process_details
;
CrysAlisPro 1.171.38.43f (Rigaku Oxford Diffraction, 2015)
Empirical absorption correction using spherical harmonics,
 implemented in SCALE3 ABSPACK scaling algorithm.
;
_exptl_crystal_colour colourless
_exptl_crystal_colour_primary colourless
_exptl_crystal_density_diffrn 1.425
_exptl_crystal_description block
_exptl_crystal_F_000 616
_exptl_crystal_size_max 0.14
_exptl_crystal_size_mid 0.1
_exptl_crystal_size_min 0.08
_refine_diff_density_max 0.623
_refine_diff_density_min -0.452
_refine_diff_density_rms 0.185
_refine_ls_extinction_method none
_refine_ls_goodness_of_fit_ref 1.065
_refine_ls_hydrogen_treatment constr
_refine_ls_matrix_type full
_refine_ls_number_parameters 237
_refine_ls_number_reflns 2829
_refine_ls_number_restraints 58
_refine_ls_restrained_S_all 1.123
_refine_ls_R_factor_all 0.0790
_refine_ls_R_factor_gt 0.0769
_refine_ls_shift/su_max 0.001
_refine_ls_shift/su_mean 0.000
_refine_ls_structure_factor_coef Fsqd
_refine_ls_weighting_details 'w=1/[\s^2^(Fo^2^)+(0.1000P)^2^+1.2000P] where P=(Fo^2^+2Fc^2^)/3'
_refine_ls_weighting_scheme calc
_refine_ls_wR_factor_gt 0.2039
_refine_ls_wR_factor_ref 0.2058
_reflns_Friedel_coverage 0.000
_reflns_number_gt 2535
_reflns_number_total 2829
_reflns_threshold_expression 'I > 2\s(I)'
_cod_data_source_file d6cc00885b2.cif
_cod_data_source_block 1150-2
_cod_depositor_comments 'Adding full bibliography for 7135628.cif.'
_cod_original_sg_symbol_H-M P21/c
_cod_database_code 7135628
_shelx_shelxl_version_number 2014/7
_shelx_space_group_comment
;
The symmetry employed for this shelxl refinement is uniquely defined
by the following loop, which should always be used as a source of
symmetry information in preference to the above space-group names.
They are only intended as comments.
;
_reflns_odcompleteness_completeness 98.33
_reflns_odcompleteness_iscentric 1
_reflns_odcompleteness_theta 66.97
_olex2_refinement_description
;
1. Twinned data refinement
 Scales: 0.853(2)
 0.147(2)
2. Fixed Uiso
 At 1.2 times of:
  All C(H) groups, All C(H,H) groups
3. Restrained distances
 F002-C00J \\sim F0-C0AA
 with sigma of 0.02
 C006-C00J \\sim C006-C0AA
 with sigma of 0.02
 F00H-C00J \\sim F0AA-C0AA
 with sigma of 0.02
 F00I-C00J \\sim F00J-C0AA
 with sigma of 0.02
 F002-C006 \\sim F0-C006
 with sigma of 0.04
 F002-F00H \\sim F0-F0AA
 with sigma of 0.04
 F002-F00I \\sim F0-F00J
 with sigma of 0.04
 C006-F00H \\sim C006-F0AA
 with sigma of 0.04
 C006-F00I \\sim C006-F00J
 with sigma of 0.04
 F00H-F00I \\sim F0AA-F00J
 with sigma of 0.04
4. Uiso/Uaniso restraints and constraints
Uanis(F0) \\sim Ueq, Uanis(F002) \\sim Ueq, Uanis(F00J) \\sim Ueq, Uanis(F00I)
\\sim Ueq, Uanis(F0AA) \\sim Ueq, Uanis(F00H) \\sim Ueq, Uanis(C0AA) \\sim Ueq,
Uanis(C00J) \\sim Ueq: with sigma of 0.01 and sigma for terminal atoms of 0.01
5. Others
 Sof(F00J)=Sof(F0)=Sof(F0AA)=Sof(C0AA)=1-FVAR(1)
 Sof(F002)=Sof(F00H)=Sof(F00I)=Sof(C00J)=FVAR(1)
6.a Secondary CH2 refined with riding coordinates:
 C00L(H00A,H00C)
6.b Aromatic/amide H refined with riding coordinates:
 C003(H003), C005(H005), C007(H007), C00B(H00B), C00D(H00D), C00E(H00E),
 C00F(H00F), C00K(H00K), C00M(H00M)
;
_olex2_submission_special_instructions 'No special instructions were received'
_oxdiff_exptl_absorpt_empirical_details
;
Empirical correction (ABSPACK) includes:
- Absorption correction using spherical harmonics
- Frame scaling
;
_oxdiff_exptl_absorpt_empirical_full_max 1.360
_oxdiff_exptl_absorpt_empirical_full_min 0.479

loop_
_space_group_symop_operation_xyz
'x, y, z'
'-x, y+1/2, -z+1/2'
'-x, -y, -z'
'x, -y-1/2, z-1/2'

loop_
_atom_site_label
_atom_site_type_symbol
_atom_site_fract_x
_atom_site_fract_y
_atom_site_fract_z
_atom_site_U_iso_or_equiv
_atom_site_adp_type
_atom_site_occupancy
_atom_site_site_symmetry_order
_atom_site_calc_flag
_atom_site_refinement_flags_posn
_atom_site_refinement_flags_adp
_atom_site_refinement_flags_occupancy
_atom_site_disorder_assembly
_atom_site_disorder_group
N001 N 0.8385(3) 0.71069(11) 0.5360(4) 0.0438(6) Uani 1 1 d . . . . .
F002 F 1.3392(4) 0.6952(3) 0.6943(8) 0.105(2) Uani 0.773(8) 1 d D U P A 1
C003 C 0.5456(4) 0.62875(14) 0.4489(5) 0.0488(7) Uani 1 1 d . . . . .
H003 H 0.5373 0.6628 0.5141 0.059 Uiso 1 1 calc R U . . .
C004 C 0.8328(4) 0.65027(14) 0.5248(5) 0.0448(7) Uani 1 1 d . . . . .
C005 C 0.9849(4) 0.63040(15) 0.6168(5) 0.0481(7) Uani 1 1 d . . . . .
H005 H 1.0156 0.5915 0.6286 0.058 Uiso 1 1 calc R U . . .
C006 C 1.0862(4) 0.67779(15) 0.6898(5) 0.0480(8) Uani 1 1 d D . . . .
C007 C 0.5675(4) 0.52666(14) 0.2607(5) 0.0464(7) Uani 1 1 d . . . . .
H007 H 0.5765 0.4920 0.1995 0.056 Uiso 1 1 calc R U . . .
N008 N 0.0400(4) 0.52528(16) 0.2551(6) 0.0701(9) Uani 1 1 d . . . . .
C009 C 0.9951(4) 0.72823(15) 0.6388(5) 0.0465(7) Uani 1 1 d . . . . .
C00A C 0.1492(4) 0.51377(15) 0.2257(5) 0.0521(8) Uani 1 1 d . . . . .
C00B C 0.7189(4) 0.75091(17) 0.4566(5) 0.0533(8) Uani 1 1 d . . . . .
H00B H 0.6158 0.7386 0.3831 0.064 Uiso 1 1 calc R U . . .
C00C C 0.6877(4) 0.61556(14) 0.4325(5) 0.0433(7) Uani 1 1 d . . . . .
C00D C 0.4156(4) 0.59195(14) 0.3693(5) 0.0489(7) Uani 1 1 d . . . . .
H00D H 0.3210 0.6020 0.3797 0.059 Uiso 1 1 calc R U . . .
C00E C 1.0271(5) 0.78835(16) 0.6684(6) 0.0577(9) Uani 1 1 d . . . . .
H00E H 1.1302 0.8011 0.7388 0.069 Uiso 1 1 calc R U . . .
C00F C 0.6961(4) 0.56359(15) 0.3361(5) 0.0475(7) Uani 1 1 d . . . . .
H00F H 0.7897 0.5537 0.3226 0.057 Uiso 1 1 calc R U . . .
C00G C 0.4254(4) 0.54039(14) 0.2747(5) 0.0437(7) Uani 1 1 d . . . . .
F00H F 1.3128(4) 0.61997(17) 0.8384(9) 0.1050(19) Uani 0.773(8) 1 d D U P A 1
F00I F 1.3158(5) 0.7005(3) 0.9718(8) 0.113(2) Uani 0.773(8) 1 d D U P A 1
C00J C 1.2596(5) 0.6738(3) 0.7969(8) 0.051(3) Uani 0.773(8) 1 d D U P A 1
C00K C 0.7519(5) 0.80823(17) 0.4862(6) 0.0622(9) Uani 1 1 d . . . . .
H00K H 0.6707 0.8354 0.4343 0.075 Uiso 1 1 calc R U . . .
C00L C 0.2882(4) 0.49844(17) 0.1871(6) 0.0558(8) Uani 1 1 d . . . . .
H00A H 0.2585 0.4963 0.0427 0.067 Uiso 1 1 calc R U . . .
H00C H 0.3233 0.4599 0.2420 0.067 Uiso 1 1 calc R U . . .
C00M C 0.9081(5) 0.82763(16) 0.5949(6) 0.0639(10) Uani 1 1 d . . . . .
H00M H 0.9293 0.8673 0.6160 0.077 Uiso 1 1 calc R U . . .
F00J F 1.3191(13) 0.7308(5) 0.848(3) 0.090(5) Uani 0.227(8) 1 d D U P A 2
F0 F 1.3276(17) 0.6513(10) 0.707(3) 0.102(6) Uani 0.227(8) 1 d D U P A 2
F0AA F 1.2942(18) 0.6532(9) 0.971(2) 0.104(6) Uani 0.227(8) 1 d D U P A 2
C0AA C 1.2551(19) 0.6799(9) 0.800(3) 0.09(2) Uani 0.227(8) 1 d D U P A 2

loop_
_atom_site_aniso_label
_atom_site_aniso_U_11
_atom_site_aniso_U_22
_atom_site_aniso_U_33
_atom_site_aniso_U_23
_atom_site_aniso_U_13
_atom_site_aniso_U_12
N001 0.0389(13) 0.0505(15) 0.0421(13) -0.0022(10) 0.0159(11) -0.0033(10)
F002 0.0498(19) 0.154(5) 0.117(3) 0.046(3) 0.038(2) 0.002(2)
C003 0.0446(16) 0.0481(16) 0.0563(18) -0.0065(14) 0.0225(14) -0.0020(13)
C004 0.0392(15) 0.0486(17) 0.0480(16) -0.0018(13) 0.0187(13) -0.0044(12)
C005 0.0406(16) 0.0515(17) 0.0509(17) -0.0003(14) 0.0165(13) -0.0011(13)
C006 0.0388(16) 0.0601(19) 0.0426(16) -0.0019(13) 0.0131(13) -0.0033(13)
C007 0.0423(16) 0.0497(16) 0.0463(16) -0.0054(13) 0.0165(13) 0.0003(13)
N008 0.0463(18) 0.075(2) 0.091(2) -0.0060(19) 0.0283(17) -0.0015(15)
C009 0.0402(15) 0.0585(18) 0.0414(15) -0.0047(13) 0.0166(13) -0.0083(13)
C00A 0.0393(17) 0.0522(17) 0.0595(19) -0.0003(15) 0.0135(14) -0.0043(13)
C00B 0.0451(16) 0.0563(17) 0.0554(18) -0.0003(15) 0.0163(14) 0.0019(15)
C00C 0.0369(15) 0.0492(16) 0.0439(15) 0.0005(12) 0.0159(12) -0.0028(12)
C00D 0.0362(15) 0.0545(17) 0.0577(18) -0.0049(15) 0.0201(14) -0.0009(13)
C00E 0.060(2) 0.060(2) 0.059(2) -0.0118(16) 0.0293(17) -0.0152(16)
C00F 0.0369(15) 0.0555(18) 0.0530(17) -0.0030(14) 0.0207(13) -0.0001(13)
C00G 0.0368(15) 0.0488(16) 0.0424(15) 0.0005(12) 0.0121(12) -0.0021(12)
F00H 0.056(2) 0.076(2) 0.143(4) 0.014(3) -0.004(2) 0.0136(16)
F00I 0.069(2) 0.161(5) 0.086(3) -0.057(3) 0.004(2) 0.005(3)
C00J 0.039(3) 0.062(4) 0.050(4) -0.005(2) 0.015(2) -0.005(2)
C00K 0.068(2) 0.0520(18) 0.069(2) 0.0051(17) 0.0296(19) 0.0068(17)
C00L 0.0416(17) 0.061(2) 0.064(2) -0.0114(16) 0.0203(15) -0.0091(15)
C00M 0.079(3) 0.0484(18) 0.069(2) -0.0080(17) 0.034(2) -0.0113(18)
F00J 0.047(5) 0.079(7) 0.107(9) -0.005(6) -0.009(5) -0.016(5)
F0 0.081(7) 0.140(10) 0.099(8) -0.032(7) 0.050(6) 0.018(7)
F0AA 0.086(8) 0.124(10) 0.092(8) 0.026(8) 0.025(6) 0.009(7)
C0AA 0.10(2) 0.10(2) 0.09(2) -0.004(10) 0.039(12) 0.002(10)

loop_
_atom_type_symbol
_atom_type_description
_atom_type_scat_dispersion_real
_atom_type_scat_dispersion_imag
_atom_type_scat_source
C C 0.0181 0.0091 'International Tables Vol C Tables 4.2.6.8 and 6.1.1.4'
H H 0.0000 0.0000 'International Tables Vol C Tables 4.2.6.8 and 6.1.1.4'
F F 0.0727 0.0534 'International Tables Vol C Tables 4.2.6.8 and 6.1.1.4'
N N 0.0311 0.0180 'International Tables Vol C Tables 4.2.6.8 and 6.1.1.4'

loop_
_geom_angle_atom_site_label_1
_geom_angle_atom_site_label_2
_geom_angle_atom_site_label_3
_geom_angle
_geom_angle_site_symmetry_1
_geom_angle_site_symmetry_3
_geom_angle_publ_flag
C004 N001 C009 109.0(3) . . ?
C00B N001 C004 129.7(3) . . ?
C00B N001 C009 121.2(3) . . ?
C00C C003 H003 119.4 . . ?
C00C C003 C00D 121.1(3) . . ?
C00D C003 H003 119.4 . . ?
N001 C004 C00C 125.0(3) . . ?
C005 C004 N001 107.2(3) . . ?
C005 C004 C00C 127.7(3) . . ?
C004 C005 H005 125.4 . . ?
C004 C005 C006 109.1(3) . . ?
C006 C005 H005 125.4 . . ?
C005 C006 C00J 125.0(4) . . ?
C005 C006 C0AA 130.6(9) . . ?
C009 C006 C005 107.8(3) . . ?
C009 C006 C00J 127.2(4) . . ?
C009 C006 C0AA 121.6(8) . . ?
C00F C007 H007 119.4 . . ?
C00F C007 C00G 121.2(3) . . ?
C00G C007 H007 119.4 . . ?
N001 C009 C00E 118.2(3) . . ?
C006 C009 N001 106.8(3) . . ?
C006 C009 C00E 134.9(3) . . ?
N008 C00A C00L 179.4(4) . . ?
N001 C00B H00B 120.2 . . ?
C00K C00B N001 119.6(3) . . ?
C00K C00B H00B 120.2 . . ?
C003 C00C C004 124.0(3) . . ?
C003 C00C C00F 117.7(3) . . ?
C00F C00C C004 118.1(3) . . ?
C003 C00D H00D 119.6 . . ?
C00G C00D C003 120.7(3) . . ?
C00G C00D H00D 119.6 . . ?
C009 C00E H00E 119.9 . . ?
C00M C00E C009 120.2(3) . . ?
C00M C00E H00E 119.9 . . ?
C007 C00F C00C 120.9(3) . . ?
C007 C00F H00F 119.5 . . ?
C00C C00F H00F 119.5 . . ?
C007 C00G C00D 118.4(3) . . ?
C007 C00G C00L 118.7(3) . . ?
C00D C00G C00L 123.0(3) . . ?
F002 C00J C006 113.8(4) . . ?
F002 C00J F00H 103.8(6) . . ?
F002 C00J F00I 105.6(5) . . ?
F00H C00J C006 113.9(4) . . ?
F00H C00J F00I 104.3(5) . . ?
F00I C00J C006 114.3(5) . . ?
C00B C00K H00K 119.6 . . ?
C00B C00K C00M 120.8(4) . . ?
C00M C00K H00K 119.6 . . ?
C00A C00L C00G 114.6(3) . . ?
C00A C00L H00A 108.6 . . ?
C00A C00L H00C 108.6 . . ?
C00G C00L H00A 108.6 . . ?
C00G C00L H00C 108.6 . . ?
H00A C00L H00C 107.6 . . ?
C00E C00M C00K 119.8(3) . . ?
C00E C00M H00M 120.1 . . ?
C00K C00M H00M 120.1 . . ?
F00J C0AA C006 117.2(15) . . ?
F0 C0AA C006 110.8(14) . . ?
F0 C0AA F00J 108.7(18) . . ?
F0 C0AA F0AA 104.4(18) . . ?
F0AA C0AA C006 110.5(15) . . ?
F0AA C0AA F00J 104.3(17) . . ?

loop_
_geom_bond_atom_site_label_1
_geom_bond_atom_site_label_2
_geom_bond_distance
_geom_bond_site_symmetry_2
_geom_bond_publ_flag
N001 C004 1.388(4) . ?
N001 C009 1.395(4) . ?
N001 C00B 1.377(4) . ?
F002 C00J 1.322(6) . ?
C003 H003 0.9300 . ?
C003 C00C 1.389(4) . ?
C003 C00D 1.391(4) . ?
C004 C005 1.369(5) . ?
C004 C00C 1.470(4) . ?
C005 H005 0.9300 . ?
C005 C006 1.394(5) . ?
C006 C009 1.391(5) . ?
C006 C00J 1.477(6) . ?
C006 C0AA 1.442(17) . ?
C007 H007 0.9300 . ?
C007 C00F 1.381(4) . ?
C007 C00G 1.384(4) . ?
N008 C00A 1.134(5) . ?
C009 C00E 1.409(5) . ?
C00A C00L 1.453(5) . ?
C00B H00B 0.9300 . ?
C00B C00K 1.348(6) . ?
C00C C00F 1.398(5) . ?
C00D H00D 0.9300 . ?
C00D C00G 1.386(5) . ?
C00E H00E 0.9300 . ?
C00E C00M 1.354(6) . ?
C00F H00F 0.9300 . ?
C00G C00L 1.514(4) . ?
F00H C00J 1.319(8) . ?
F00I C00J 1.314(7) . ?
C00K H00K 0.9300 . ?
C00K C00M 1.412(6) . ?
C00L H00A 0.9700 . ?
C00L H00C 0.9700 . ?
C00M H00M 0.9300 . ?
F00J C0AA 1.291(17) . ?
F0 C0AA 1.298(18) . ?
F0AA C0AA 1.295(18) . ?

loop_
_geom_torsion_atom_site_label_1
_geom_torsion_atom_site_label_2
_geom_torsion_atom_site_label_3
_geom_torsion_atom_site_label_4
_geom_torsion
_geom_torsion_site_symmetry_1
_geom_torsion_site_symmetry_2
_geom_torsion_site_symmetry_3
_geom_torsion_site_symmetry_4
_geom_torsion_publ_flag
N001 C004 C005 C006 1.3(4) . . . . ?
N001 C004 C00C C003 -38.9(5) . . . . ?
N001 C004 C00C C00F 146.5(3) . . . . ?
N001 C009 C00E C00M -1.2(5) . . . . ?
N001 C00B C00K C00M 1.0(6) . . . . ?
C003 C00C C00F C007 -0.3(5) . . . . ?
C003 C00D C00G C007 -0.3(5) . . . . ?
C003 C00D C00G C00L 179.4(3) . . . . ?
C004 N001 C009 C006 0.4(3) . . . . ?
C004 N001 C009 C00E -179.5(3) . . . . ?
C004 N001 C00B C00K -179.8(3) . . . . ?
C004 C005 C006 C009 -1.1(4) . . . . ?
C004 C005 C006 C00J -179.5(4) . . . . ?
C004 C005 C006 C0AA 178.6(11) . . . . ?
C004 C00C C00F C007 174.7(3) . . . . ?
C005 C004 C00C C003 140.2(4) . . . . ?
C005 C004 C00C C00F -34.5(5) . . . . ?
C005 C006 C009 N001 0.4(4) . . . . ?
C005 C006 C009 C00E -179.8(4) . . . . ?
C005 C006 C00J F002 112.0(7) . . . . ?
C005 C006 C00J F00H -6.8(7) . . . . ?
C005 C006 C00J F00I -126.5(7) . . . . ?
C005 C006 C0AA F00J 179.4(13) . . . . ?
C005 C006 C0AA F0 54(2) . . . . ?
C005 C006 C0AA F0AA -61(2) . . . . ?
C006 C009 C00E C00M 179.0(4) . . . . ?
C007 C00G C00L C00A 174.4(3) . . . . ?
C009 N001 C004 C005 -1.0(3) . . . . ?
C009 N001 C004 C00C 178.2(3) . . . . ?
C009 N001 C00B C00K -3.0(5) . . . . ?
C009 C006 C00J F002 -66.2(8) . . . . ?
C009 C006 C00J F00H 175.1(5) . . . . ?
C009 C006 C00J F00I 55.3(7) . . . . ?
C009 C006 C0AA F00J -1(2) . . . . ?
C009 C006 C0AA F0 -126.6(16) . . . . ?
C009 C006 C0AA F0AA 118.2(16) . . . . ?
C009 C00E C00M C00K -0.7(6) . . . . ?
C00B N001 C004 C005 176.1(3) . . . . ?
C00B N001 C004 C00C -4.7(5) . . . . ?
C00B N001 C009 C006 -177.0(3) . . . . ?
C00B N001 C009 C00E 3.1(5) . . . . ?
C00B C00K C00M C00E 0.9(6) . . . . ?
C00C C003 C00D C00G 1.3(5) . . . . ?
C00C C004 C005 C006 -177.9(3) . . . . ?
C00D C003 C00C C004 -175.6(3) . . . . ?
C00D C003 C00C C00F -1.0(5) . . . . ?
C00D C00G C00L C00A -5.3(5) . . . . ?
C00F C007 C00G C00D -0.9(5) . . . . ?
C00F C007 C00G C00L 179.3(3) . . . . ?
C00G C007 C00F C00C 1.2(5) . . . . ?
C00J C006 C009 N001 178.8(4) . . . . ?
C00J C006 C009 C00E -1.4(7) . . . . ?
C0AA C006 C009 N001 -179.3(10) . . . . ?
C0AA C006 C009 C00E 0.5(11) . . . . ?

loop_
_twin_individual_id
_twin_individual_mass_fraction_refined
1 0.853(2)
2 0.147(2)
